data_7240018
loop_
_publ_author_name
'Wellm, Carsten'
'Neumann, Tristan'
'Ceglarska, Magdalena'
'Gallo, Gianpiero'
'Rams, Micha\/l'
'Dinnebier, Robert E.'
'Nather, Christian'

_publ_section_title
;
 New isomeric Ni(NCS)2 coordination compounds: crystal structures,
 magnetic properties as well as ex situ and in situ investigations on
 their synthesis and transition behaviour
;
_journal_name_full CrystEngComm
_journal_paper_doi 10.1039/D0CE00181C
_journal_year 2020
_chemical_formula_sum 'C17 H20 Cl2 N4 Ni S2'
_chemical_formula_weight 474.10
_space_group_crystal_system monoclinic
_space_group_IT_number 15
_space_group_name_Hall '-C 2yc'
_space_group_name_H-M_alt 'C 1 2/c 1'
_atom_sites_solution_hydrogens geom
_audit_creation_method SHELXL-2018/3
_audit_update_record
;
2020-01-28 deposited with the CCDC.	2020-03-03 downloaded from the CCDC.
;
_cell_angle_alpha 90
_cell_angle_beta 114.894(2)
_cell_angle_gamma 90
_cell_formula_units_Z 4
_cell_length_a 16.8134(6)
_cell_length_b 14.9609(3)
_cell_length_c 9.801
_cell_measurement_reflns_used 10318
_cell_measurement_temperature 200(2)
_cell_measurement_theta_max 25.999
_cell_measurement_theta_min 1.907
_cell_volume 2236.32(10)
_computing_cell_refinement 'X-Area (STOE, 2008)'
_computing_data_collection 'X-Area (STOE, 2008)'
_computing_data_reduction 'X-Area (STOE, 2008)'
_computing_structure_refinement 'SHELXL-2018/3 (Sheldrick, 2018)'
_computing_structure_solution 'SHELXS-97 (Sheldrick, 2008)'
_diffrn_ambient_temperature 200(2)
_diffrn_measured_fraction_theta_full 0.998
_diffrn_measured_fraction_theta_max 0.998
_diffrn_measurement_device_type 'STOE IPDS-2'
_diffrn_measurement_method 'Omega scans'
_diffrn_radiation_type MoK\a
_diffrn_radiation_wavelength 0.71073
_diffrn_reflns_av_R_equivalents 0.0218
_diffrn_reflns_av_unetI/netI 0.0151
_diffrn_reflns_Laue_measured_fraction_full 0.998
_diffrn_reflns_Laue_measured_fraction_max 0.998
_diffrn_reflns_limit_h_max 20
_diffrn_reflns_limit_h_min -20
_diffrn_reflns_limit_k_max 18
_diffrn_reflns_limit_k_min -18
_diffrn_reflns_limit_l_max 12
_diffrn_reflns_limit_l_min -11
_diffrn_reflns_number 10318
_diffrn_reflns_point_group_measured_fraction_full 0.998
_diffrn_reflns_point_group_measured_fraction_max 0.998
_diffrn_reflns_theta_full 25.242
_diffrn_reflns_theta_max 25.999
_diffrn_reflns_theta_min 1.907
_exptl_absorpt_coefficient_mu 1.301
_exptl_absorpt_correction_T_max 0.7606
_exptl_absorpt_correction_T_min 0.5825
_exptl_absorpt_correction_type numerical
_exptl_absorpt_process_details 'X-Shape and X-Red 32 (STOE, 2008)'
_exptl_crystal_colour green
_exptl_crystal_density_diffrn 1.408
_exptl_crystal_description block
_exptl_crystal_F_000 976
_exptl_crystal_size_max 0.13
_exptl_crystal_size_mid 0.08
_exptl_crystal_size_min 0.07
_refine_diff_density_max 0.281
_refine_diff_density_min -0.203
_refine_diff_density_rms 0.048
_refine_ls_extinction_method none
_refine_ls_goodness_of_fit_ref 1.077
_refine_ls_hydrogen_treatment constr
_refine_ls_matrix_type full
_refine_ls_number_parameters 116
_refine_ls_number_reflns 2193
_refine_ls_number_restraints 1
_refine_ls_restrained_S_all 1.077
_refine_ls_R_factor_all 0.0296
_refine_ls_R_factor_gt 0.0251
_refine_ls_shift/su_max 0.000
_refine_ls_shift/su_mean 0.000
_refine_ls_structure_factor_coef Fsqd
_refine_ls_weighting_details 'w=1/[\s^2^(Fo^2^)+(0.0388P)^2^+0.8607P] where P=(Fo^2^+2Fc^2^)/3'
_refine_ls_weighting_scheme calc
_refine_ls_wR_factor_gt 0.0642
_refine_ls_wR_factor_ref 0.0658
_reflns_Friedel_coverage 0.000
_reflns_number_gt 1967
_reflns_number_total 2193
_reflns_threshold_expression 'I > 2\s(I)'
_cod_data_source_file d0ce00181c2.cif
_cod_data_source_block cw1829
_cod_original_cell_volume 2236.36(10)
_cod_original_sg_symbol_H-M 'C 2/c'
_cod_database_code 7240018
_shelx_shelxl_version_number 2018/3
_shelx_space_group_comment
;
The symmetry employed for this shelxl refinement is uniquely defined
by the following loop, which should always be used as a source of
symmetry information in preference to the above space-group names.
They are only intended as comments.
;

loop_
_space_group_symop_operation_xyz
'x, y, z'
'-x, y, -z+1/2'
'x+1/2, y+1/2, z'
'-x+1/2, y+1/2, -z+1/2'
'-x, -y, -z'
'x, -y, z-1/2'
'-x+1/2, -y+1/2, -z'
'x+1/2, -y+1/2, z-1/2'

loop_
_atom_site_label
_atom_site_type_symbol
_atom_site_fract_x
_atom_site_fract_y
_atom_site_fract_z
_atom_site_U_iso_or_equiv
_atom_site_adp_type
_atom_site_occupancy
_atom_site_site_symmetry_order
_atom_site_calc_flag
_atom_site_refinement_flags_posn
_atom_site_refinement_flags_adp
_atom_site_refinement_flags_occupancy
_atom_site_disorder_assembly
_atom_site_disorder_group
Ni1 Ni 0.500000 0.08865(2) 0.750000 0.02604(9) Uani 1 2 d S T P . .
S1 S 0.38778(3) 0.03511(3) 0.22107(5) 0.03649(12) Uani 1 1 d . . . . .
C1 C 0.42085(10) 0.06494(10) 0.39790(18) 0.0274(3) Uani 1 1 d . . . . .
N1 N 0.44451(9) 0.08426(9) 0.52264(16) 0.0317(3) Uani 1 1 d . . . . .
N11 N 0.58938(9) 0.18449(9) 0.74745(16) 0.0323(3) Uani 1 1 d . . . . .
C11 C 0.61217(11) 0.25347(12) 0.8426(2) 0.0371(4) Uani 1 1 d . . . . .
H11 H 0.585796 0.258528 0.910975 0.044 Uiso 1 1 calc R U . . .
C12 C 0.67240(13) 0.31835(14) 0.8470(2) 0.0507(5) Uani 1 1 d . . . . .
C13 C 0.70975(15) 0.30815(18) 0.7456(3) 0.0684(7) Uani 1 1 d . . . . .
H13 H 0.751082 0.350754 0.743344 0.082 Uiso 1 1 calc R U . . .
C14 C 0.68720(16) 0.23687(19) 0.6488(3) 0.0662(7) Uani 1 1 d . . . . .
H14 H 0.713257 0.229492 0.580339 0.079 Uiso 1 1 calc R U . . .
C15 C 0.62718(13) 0.17671(14) 0.6517(2) 0.0455(4) Uani 1 1 d . . . . .
H15 H 0.611556 0.127713 0.583727 0.055 Uiso 1 1 calc R U . . .
C16 C 0.69415(18) 0.39473(15) 0.9563(3) 0.0691(7) Uani 1 1 d D . . . .
H16A H 0.757958 0.394804 1.020903 0.083 Uiso 0.55 1 calc R U P A 1
H16B H 0.663245 0.386400 1.021840 0.083 Uiso 0.55 1 calc R U P A 1
H16C H 0.701432 0.371114 1.055179 0.083 Uiso 0.45 1 calc R U P B 2
H16D H 0.751051 0.420587 0.968936 0.083 Uiso 0.45 1 calc R U P B 2
C17' C 0.6678(6) 0.4848(5) 0.8753(12) 0.100(3) Uani 0.55 1 d D . P C 1
H17A H 0.701511 0.495284 0.816139 0.149 Uiso 0.55 1 calc R U P C 1
H17B H 0.679859 0.532664 0.949733 0.149 Uiso 0.55 1 calc R U P C 1
H17C H 0.605034 0.484161 0.808396 0.149 Uiso 0.55 1 calc R U P C 1
C17 C 0.6273(8) 0.4675(6) 0.9109(15) 0.120(5) Uani 0.45 1 d D . P C 2
H17D H 0.618613 0.490703 0.812134 0.180 Uiso 0.45 1 calc R U P C 2
H17E H 0.647699 0.515817 0.985263 0.180 Uiso 0.45 1 calc R U P C 2
H17F H 0.571773 0.443789 0.905667 0.180 Uiso 0.45 1 calc R U P C 2

loop_
_atom_site_aniso_label
_atom_site_aniso_U_11
_atom_site_aniso_U_22
_atom_site_aniso_U_33
_atom_site_aniso_U_23
_atom_site_aniso_U_13
_atom_site_aniso_U_12
Ni1 0.02987(16) 0.02697(15) 0.02327(15) 0.000 0.01314(12) 0.000
S1 0.0391(2) 0.0408(2) 0.0249(2) -0.00228(16) 0.00894(18) 0.00918(17)
C1 0.0278(8) 0.0253(7) 0.0309(9) 0.0032(6) 0.0142(7) 0.0049(6)
N1 0.0353(8) 0.0317(7) 0.0289(8) 0.0011(5) 0.0144(6) 0.0054(6)
N11 0.0305(7) 0.0351(7) 0.0324(7) 0.0058(6) 0.0143(6) -0.0004(6)
C11 0.0330(9) 0.0367(8) 0.0379(9) 0.0056(7) 0.0114(7) -0.0028(7)
C12 0.0392(10) 0.0458(10) 0.0511(12) 0.0117(9) 0.0036(9) -0.0113(8)
C13 0.0475(13) 0.0833(17) 0.0715(16) 0.0234(14) 0.0221(12) -0.0258(12)
C14 0.0546(14) 0.0936(19) 0.0614(14) 0.0087(13) 0.0352(12) -0.0180(13)
C15 0.0422(10) 0.0602(12) 0.0408(10) 0.0065(9) 0.0240(9) -0.0024(9)
C16 0.0628(15) 0.0473(12) 0.0720(17) 0.0010(11) 0.0036(13) -0.0218(11)
C17' 0.103(6) 0.045(3) 0.108(6) 0.008(3) 0.003(5) 0.008(4)
C17 0.146(11) 0.059(5) 0.106(8) -0.015(5) 0.005(8) 0.001(6)

loop_
_atom_type_symbol
_atom_type_description
_atom_type_scat_dispersion_real
_atom_type_scat_dispersion_imag
_atom_type_scat_source
C C 0.0033 0.0016 'International Tables Vol C Tables 4.2.6.8 and 6.1.1.4'
H H 0.0000 0.0000 'International Tables Vol C Tables 4.2.6.8 and 6.1.1.4'
N N 0.0061 0.0033 'International Tables Vol C Tables 4.2.6.8 and 6.1.1.4'
S S 0.1246 0.1234 'International Tables Vol C Tables 4.2.6.8 and 6.1.1.4'
Ni Ni 0.3393 1.1124 'International Tables Vol C Tables 4.2.6.8 and 6.1.1.4'
Cl Cl 0.1484 0.1585 'International Tables Vol C Tables 4.2.6.8 and 6.1.1.4'

loop_
_geom_angle_atom_site_label_1
_geom_angle_atom_site_label_2
_geom_angle_atom_site_label_3
_geom_angle
_geom_angle_site_symmetry_1
_geom_angle_site_symmetry_3
_geom_angle_publ_flag
N1 Ni1 N1 176.28(8) . 2_656 ?
N1 Ni1 N11 90.55(6) . . ?
N1 Ni1 N11 92.01(6) 2_656 . ?
N1 Ni1 N11 92.01(5) . 2_656 ?
N1 Ni1 N11 90.55(6) 2_656 2_656 ?
N11 Ni1 N11 93.10(8) . 2_656 ?
N1 Ni1 S1 83.02(4) . 6_556 ?
N1 Ni1 S1 94.29(4) 2_656 6_556 ?
N11 Ni1 S1 173.02(4) . 6_556 ?
N11 Ni1 S1 89.85(4) 2_656 6_556 ?
N1 Ni1 S1 94.29(4) . 5_656 ?
N1 Ni1 S1 83.02(4) 2_656 5_656 ?
N11 Ni1 S1 89.85(4) . 5_656 ?
N11 Ni1 S1 173.02(4) 2_656 5_656 ?
S1 Ni1 S1 87.94(2) 6_556 5_656 ?
C1 S1 Ni1 99.92(5) . 5_656 ?
N1 C1 S1 178.75(15) . . ?
C1 N1 Ni1 166.06(13) . . ?
C11 N11 C15 118.32(16) . . ?
C11 N11 Ni1 121.34(12) . . ?
C15 N11 Ni1 120.32(13) . . ?
N11 C11 C12 123.60(18) . . ?
C13 C12 C11 116.3(2) . . ?
C13 C12 C16 123.1(2) . . ?
C11 C12 C16 120.6(2) . . ?
C14 C13 C12 120.2(2) . . ?
C15 C14 C13 119.5(2) . . ?
N11 C15 C14 122.0(2) . . ?
C17 C16 C12 114.6(5) . . ?
C12 C16 C17' 111.7(5) . . ?

loop_
_geom_bond_atom_site_label_1
_geom_bond_atom_site_label_2
_geom_bond_distance
_geom_bond_site_symmetry_2
_geom_bond_publ_flag
Ni1 N1 2.0224(14) . ?
Ni1 N1 2.0224(14) 2_656 ?
Ni1 N11 2.0847(14) . ?
Ni1 N11 2.0848(14) 2_656 ?
Ni1 S1 2.5726(5) 6_556 ?
Ni1 S1 2.5726(5) 5_656 ?
S1 C1 1.6434(17) . ?
C1 N1 1.152(2) . ?
N11 C11 1.334(2) . ?
N11 C15 1.342(2) . ?
C11 C12 1.390(3) . ?
C12 C13 1.390(4) . ?
C12 C16 1.502(3) . ?
C13 C14 1.370(4) . ?
C14 C15 1.361(3) . ?
C16 C17 1.491(10) . ?
C16 C17' 1.532(7) . ?
